data_9007761
loop_
_publ_author_name
'Duhlev, R.'
'Brown, I. D.'

_publ_section_title
;
 Structure of calcium manganese(II) tetrabromide octahydrate
;
_journal_name_full 'Acta Crystallographica, Section C'
_journal_page_first 538
_journal_page_last 541
_journal_paper_doi 10.1107/S0108270189008899
_journal_volume 46
_journal_year 1990
_chemical_formula_structural CaMnBr4.8H2O
_chemical_formula_sum 'Br4 Ca Mn O8'
_space_group_IT_number 12
_symmetry_space_group_name_Hall '-C 2y'
_symmetry_space_group_name_H-M 'C 1 2/m 1'
_cell_angle_alpha 90
_cell_angle_beta 112.96
_cell_angle_gamma 90
_cell_length_a 9.062
_cell_length_b 9.582
_cell_length_c 9.405
_cell_formula_units_Z 2
_cell_volume 751.958
_database_code_amcsd 0010121
_exptl_crystal_density_diffrn 2.397
_cod_original_formula_sum 'Br4 Mn Ca O8'
_cod_database_code 9007761
_amcsd_formula_title CaMnBr4.8H2O

loop_
_space_group_symop_operation_xyz
x,y,z
1/2+x,1/2+y,z
x,-y,z
1/2+x,1/2-y,z
-x,y,-z
1/2-x,1/2+y,-z
-x,-y,-z
1/2-x,1/2-y,-z

loop_
_atom_site_label
_atom_site_fract_x
_atom_site_fract_y
_atom_site_fract_z
_atom_site_occupancy
_atom_site_U_iso_or_equiv
Br1 0.47390 0.00000 0.20260 1.00000 0.03700
Br2 0.50000 0.28110 0.50000 1.00000 0.03680
Mn 0.50000 0.00000 0.50000 1.00000 0.02620
Ca 0.10570 0.00000 0.06710 0.50000 0.02810
O1 0.23940 0.00000 0.41490 1.00000 0.03250
O2 0.20100 0.00000 -0.12750 0.50000 0.19010
O3 0.18000 0.22850 0.17050 0.50000 0.04700
O4 -0.08770 0.16250 -0.11720 0.50000 0.05620
O5 -0.12020 0.00000 0.15780 0.50000 0.06770

loop_
_cod_related_entry_id
_cod_related_entry_database
_cod_related_entry_code
1 AMCSD 0010121
